data_1556115
loop_
_publ_author_name
'Tanaka, Ken'
'Wada, Azusa'
'Noguchi, Keiichi'

_publ_section_title
;
 Rhodium-catalyzed [2+2+2] cycloaddition of 1,6-diynes with
 isothiocyanates and carbon disulfide.
;
_journal_issue 5
_journal_name_full 'Organic letters'
_journal_page_first 907
_journal_page_last 909
_journal_paper_doi 10.1021/ol053044r
_journal_volume 8
_journal_year 2006
_chemical_absolute_configuration ad
_chemical_formula_moiety 'C22 H19 N O2 S'
_chemical_formula_sum 'C22 H19 N O2 S'
_chemical_formula_weight 361.44
_space_group_IT_number 4
_space_group_name_Hall 'P 2yb'
_space_group_name_H-M_alt 'P 1 21 1'
_symmetry_cell_setting monoclinic
_symmetry_Int_Tables_number 4
_symmetry_space_group_name_Hall 'P 2yb'
_symmetry_space_group_name_H-M 'P 1 21 1'
_atom_sites_solution_hydrogens difmap
_atom_sites_solution_primary direct
_atom_sites_solution_secondary difmap
_cell_angle_alpha 90.00
_cell_angle_beta 110.834(3)
_cell_angle_gamma 90.00
_cell_formula_units_Z 4
_cell_length_a 7.9578(3)
_cell_length_b 20.7251(9)
_cell_length_c 11.7791(5)
_cell_measurement_reflns_used 32850
_cell_measurement_temperature 223(2)
_cell_measurement_theta_max 68.2
_cell_measurement_theta_min 4.0
_cell_volume 1815.66(13)
_computing_cell_refinement PROCESS-AUTO
_computing_data_collection PROCESS-AUTO
_computing_data_reduction CrystalStructure
_computing_molecular_graphics 'ORTEP-3 for Windows Ver. 1.076 (Farrugia, 1997)'
_computing_publication_material 'SHELXL-97 (Sheldrick, 1997)'
_computing_structure_refinement 'SHELXL-97 (Sheldrick, 1997)'
_computing_structure_solution SIR92
_diffrn_ambient_temperature 223(2)
_diffrn_detector_area_resol_mean 10.00
_diffrn_measured_fraction_theta_full 0.999
_diffrn_measured_fraction_theta_max 0.999
_diffrn_measurement_device_type 'Rigaku RAXIS-RAPID'
_diffrn_measurement_method \w
_diffrn_radiation_monochromator graphite
_diffrn_radiation_source 'rotating anode'
_diffrn_radiation_type CuK\a
_diffrn_radiation_wavelength 1.54187
_diffrn_reflns_av_R_equivalents 0.0262
_diffrn_reflns_av_sigmaI/netI 0.0245
_diffrn_reflns_limit_h_max 9
_diffrn_reflns_limit_h_min -9
_diffrn_reflns_limit_k_max 24
_diffrn_reflns_limit_k_min -24
_diffrn_reflns_limit_l_max 14
_diffrn_reflns_limit_l_min -14
_diffrn_reflns_number 34272
_diffrn_reflns_theta_full 68.21
_diffrn_reflns_theta_max 68.21
_diffrn_reflns_theta_min 4.02
_diffrn_standards_number 0
_exptl_absorpt_coefficient_mu 1.705
_exptl_absorpt_correction_T_max 0.918
_exptl_absorpt_correction_T_min 0.784
_exptl_absorpt_correction_type numerical
_exptl_absorpt_process_details
;
    Higashi, T. (1999). Program for Absorption Correction.
    Rigaku Corporation, Tokyo, Japan.
;
_exptl_crystal_colour yellow
_exptl_crystal_density_diffrn 1.322
_exptl_crystal_density_method 'not measured'
_exptl_crystal_description platelet
_exptl_crystal_F_000 760
_exptl_crystal_size_max 0.10
_exptl_crystal_size_mid 0.10
_exptl_crystal_size_min 0.05
_refine_diff_density_max 0.142
_refine_diff_density_min -0.167
_refine_diff_density_rms 0.031
_refine_ls_abs_structure_details 'Flack H D (1983), Acta Cryst. A39, 876-881.  3167 Friedel Pairs'
_refine_ls_abs_structure_Flack -0.002(10)
_refine_ls_extinction_method none
_refine_ls_goodness_of_fit_ref 1.125
_refine_ls_hydrogen_treatment constr
_refine_ls_matrix_type full
_refine_ls_number_parameters 471
_refine_ls_number_reflns 6592
_refine_ls_number_restraints 3
_refine_ls_restrained_S_all 1.126
_refine_ls_R_factor_all 0.0332
_refine_ls_R_factor_gt 0.0280
_refine_ls_shift/su_max 0.003
_refine_ls_shift/su_mean 0.000
_refine_ls_structure_factor_coef Fsqd
_refine_ls_weighting_details 'calc w=1/[\s^2^(Fo^2^)+(0.0277P)^2^+0.3289P] where P=(Fo^2^+2Fc^2^)/3'
_refine_ls_weighting_scheme calc
_refine_ls_wR_factor_gt 0.0664
_refine_ls_wR_factor_ref 0.0711
_reflns_number_gt 6022
_reflns_number_total 6592
_reflns_threshold_expression >2sigma(I)
_cod_data_source_file ol053044rsi20051215_055705.cif
_cod_data_source_block I
_cod_depositor_comments
;
 Corrected the value of the '_refine_diff_density_rms' data item
 by removing an ASCII start of heading (SOH) symbol.

 Antanas Vaitkus,
 2019-12-11
;
_cod_database_code 1556115

loop_
_symmetry_equiv_pos_as_xyz
'x, y, z'
'-x, y+1/2, -z'

loop_
_atom_site_label
_atom_site_type_symbol
_atom_site_fract_x
_atom_site_fract_y
_atom_site_fract_z
_atom_site_U_iso_or_equiv
_atom_site_adp_type
_atom_site_occupancy
_atom_site_symmetry_multiplicity
_atom_site_calc_flag
_atom_site_refinement_flags
S1 S 0.22849(7) 0.33918(3) 0.56796(5) 0.04639(13) Uani 1 1 d .
S2 S -0.13721(6) 0.22994(3) -0.08294(5) 0.04184(12) Uani 1 1 d U
O1 O 0.0113(2) 0.10493(8) 0.37609(17) 0.0626(5) Uani 1 1 d .
O2 O -0.20727(19) 0.09739(7) 0.45090(13) 0.0484(4) Uani 1 1 d .
O3 O 0.2289(2) 0.45608(8) -0.03311(14) 0.0534(4) Uani 1 1 d .
O4 O 0.3621(2) 0.42380(7) -0.16134(13) 0.0479(4) Uani 1 1 d .
N1 N 0.4400(2) 0.33889(8) 0.43487(14) 0.0384(4) Uani 1 1 d U
N2 N -0.1110(2) 0.16750(10) -0.27339(17) 0.0511(5) Uani 1 1 d .
C1 C 0.2926(3) 0.31775(9) 0.44279(17) 0.0350(4) Uani 1 1 d U
C2 C 0.1740(2) 0.27693(9) 0.34839(17) 0.0342(4) Uani 1 1 d .
H2 H 0.2127 0.2643 0.2851 0.041 Uiso 1 1 calc R
C3 C 0.0121(2) 0.25575(9) 0.34469(16) 0.0317(4) Uani 1 1 d .
C4 C -0.0637(2) 0.26798(9) 0.43717(17) 0.0338(4) Uani 1 1 d .
C5 C 0.0205(3) 0.30270(10) 0.53657(19) 0.0413(5) Uani 1 1 d .
H5 H -0.0367 0.3078 0.5934 0.050 Uiso 1 1 calc R
C6 C -0.1209(2) 0.21608(9) 0.24597(17) 0.0341(4) Uani 1 1 d .
H6A H -0.0591 0.1846 0.2125 0.041 Uiso 1 1 calc R
H6B H -0.1967 0.2437 0.1801 0.041 Uiso 1 1 calc R
C7 C -0.2336(2) 0.18198(9) 0.31083(17) 0.0319(4) Uani 1 1 d .
C8 C -0.2425(2) 0.23392(10) 0.40390(18) 0.0364(4) Uani 1 1 d .
H8A H -0.3424 0.2639 0.3671 0.044 Uiso 1 1 calc R
H8B H -0.2565 0.2139 0.4754 0.044 Uiso 1 1 calc R
C9 C 0.5562(3) 0.37853(9) 0.52807(18) 0.0376(4) Uani 1 1 d .
C10 C 0.6615(3) 0.35370(10) 0.63990(19) 0.0445(5) Uani 1 1 d .
H10 H 0.6512 0.3100 0.6575 0.053 Uiso 1 1 calc R
C11 C 0.7821(3) 0.39306(12) 0.7260(2) 0.0487(5) Uani 1 1 d .
H11 H 0.8544 0.3756 0.8012 0.058 Uiso 1 1 calc R
C12 C 0.7968(3) 0.45717(12) 0.7026(2) 0.0552(6) Uani 1 1 d .
H12 H 0.8771 0.4838 0.7620 0.066 Uiso 1 1 calc R
C13 C 0.6930(3) 0.48237(12) 0.5915(2) 0.0600(6) Uani 1 1 d .
H13 H 0.7029 0.5263 0.5750 0.072 Uiso 1 1 calc R
C14 C 0.5742(3) 0.44335(10) 0.5039(2) 0.0483(5) Uani 1 1 d .
H14 H 0.5055 0.4607 0.4278 0.058 Uiso 1 1 calc R
C15 C -0.4170(2) 0.15799(9) 0.22636(17) 0.0339(4) Uani 1 1 d .
C16 C -0.4451(3) 0.14145(10) 0.10689(18) 0.0425(5) Uani 1 1 d .
H16 H -0.3525 0.1473 0.0759 0.051 Uiso 1 1 calc R
C17 C -0.6094(3) 0.11633(12) 0.0329(2) 0.0524(6) Uani 1 1 d .
H17 H -0.6275 0.1056 -0.0481 0.063 Uiso 1 1 calc R
C18 C -0.7454(3) 0.10712(12) 0.0771(2) 0.0543(6) Uani 1 1 d .
H18 H -0.8560 0.0898 0.0267 0.065 Uiso 1 1 calc R
C19 C -0.7198(3) 0.12323(11) 0.1950(2) 0.0496(5) Uani 1 1 d .
H19 H -0.8129 0.1170 0.2255 0.059 Uiso 1 1 calc R
C20 C -0.5566(3) 0.14865(10) 0.2693(2) 0.0424(5) Uani 1 1 d .
H20 H -0.5402 0.1597 0.3499 0.051 Uiso 1 1 calc R
C21 C -0.1267(2) 0.12404(9) 0.38161(17) 0.0342(4) Uani 1 1 d .
C22 C -0.1150(3) 0.04555(11) 0.5297(2) 0.0527(6) Uani 1 1 d .
H22A H -0.2021 0.0176 0.5454 0.063 Uiso 1 1 calc R
H22B H -0.0341 0.0632 0.6058 0.063 Uiso 1 1 calc R
H22C H -0.0467 0.0209 0.4910 0.063 Uiso 1 1 calc R
C23 C -0.0309(3) 0.20673(9) -0.18817(18) 0.0374(4) Uani 1 1 d U
C24 C 0.1428(3) 0.23434(10) -0.17386(17) 0.0376(4) Uani 1 1 d .
H24 H 0.1933 0.2236 -0.2324 0.045 Uiso 1 1 calc R
C25 C 0.2372(2) 0.27405(9) -0.08382(17) 0.0333(4) Uani 1 1 d .
C26 C 0.1762(3) 0.29659(9) 0.01120(17) 0.0345(4) Uani 1 1 d .
C27 C 0.0169(3) 0.28106(10) 0.01789(18) 0.0375(4) Uani 1 1 d .
H27 H -0.0134 0.2990 0.0813 0.045 Uiso 1 1 calc R
C28 C 0.4205(3) 0.30256(9) -0.06071(18) 0.0353(4) Uani 1 1 d .
H28A H 0.4347 0.3151 -0.1370 0.042 Uiso 1 1 calc R
H28B H 0.5155 0.2718 -0.0178 0.042 Uiso 1 1 calc R
C29 C 0.4257(2) 0.36248(9) 0.01921(17) 0.0321(4) Uani 1 1 d .
C30 C 0.3184(2) 0.33899(10) 0.09701(16) 0.0375(4) Uani 1 1 d .
H30A H 0.3950 0.3145 0.1676 0.045 Uiso 1 1 calc R
H30B H 0.2644 0.3753 0.1250 0.045 Uiso 1 1 calc R
C31 C -0.2769(3) 0.13915(11) -0.2786(2) 0.0451(5) Uani 1 1 d .
C32 C -0.4396(3) 0.16294(12) -0.3571(2) 0.0498(5) Uani 1 1 d .
H32 H -0.4416 0.1991 -0.4058 0.060 Uiso 1 1 calc R
C33 C -0.5993(3) 0.13351(13) -0.3639(2) 0.0552(6) Uani 1 1 d .
H33 H -0.7096 0.1501 -0.4163 0.066 Uiso 1 1 calc R
C34 C -0.5966(4) 0.07981(13) -0.2934(2) 0.0615(7) Uani 1 1 d .
H34 H -0.7049 0.0597 -0.2983 0.074 Uiso 1 1 calc R
C35 C -0.4362(4) 0.05595(12) -0.2166(2) 0.0602(7) Uani 1 1 d .
H35 H -0.4348 0.0194 -0.1690 0.072 Uiso 1 1 calc R
C36 C -0.2766(3) 0.08504(12) -0.2084(2) 0.0558(6) Uani 1 1 d .
H36 H -0.1671 0.0683 -0.1552 0.067 Uiso 1 1 calc R
C37 C 0.6145(2) 0.38811(9) 0.09134(17) 0.0344(4) Uani 1 1 d .
C38 C 0.6756(3) 0.39440(10) 0.21661(18) 0.0392(4) Uani 1 1 d .
H38 H 0.6009 0.3824 0.2594 0.047 Uiso 1 1 calc R
C39 C 0.8464(3) 0.41831(10) 0.2792(2) 0.0482(5) Uani 1 1 d .
H39 H 0.8868 0.4220 0.3642 0.058 Uiso 1 1 calc R
C40 C 0.9573(3) 0.43672(11) 0.2183(2) 0.0515(6) Uani 1 1 d .
H40 H 1.0731 0.4528 0.2613 0.062 Uiso 1 1 calc R
C41 C 0.8977(3) 0.43151(12) 0.0946(2) 0.0547(6) Uani 1 1 d .
H41 H 0.9728 0.4444 0.0526 0.066 Uiso 1 1 calc R
C42 C 0.7279(3) 0.40742(11) 0.0304(2) 0.0470(5) Uani 1 1 d .
H42 H 0.6889 0.4041 -0.0547 0.056 Uiso 1 1 calc R
C43 C 0.3237(3) 0.41901(9) -0.06013(17) 0.0349(4) Uani 1 1 d .
C44 C 0.3006(4) 0.48094(11) -0.2343(2) 0.0625(7) Uani 1 1 d .
H44A H 0.3648 0.4854 -0.2902 0.075 Uiso 1 1 calc R
H44B H 0.3229 0.5185 -0.1820 0.075 Uiso 1 1 calc R
H44C H 0.1728 0.4773 -0.2800 0.075 Uiso 1 1 calc R

loop_
_atom_site_aniso_label
_atom_site_aniso_U_11
_atom_site_aniso_U_22
_atom_site_aniso_U_33
_atom_site_aniso_U_23
_atom_site_aniso_U_13
_atom_site_aniso_U_12
S1 0.0447(3) 0.0596(3) 0.0383(3) -0.0162(3) 0.0190(2) -0.0118(2)
S2 0.0379(2) 0.0487(3) 0.0398(3) -0.0055(2) 0.0150(2) -0.0076(2)
O1 0.0530(9) 0.0588(10) 0.0857(13) 0.0237(9) 0.0364(9) 0.0222(8)
O2 0.0511(8) 0.0497(9) 0.0459(9) 0.0203(7) 0.0190(7) 0.0113(7)
O3 0.0530(9) 0.0527(9) 0.0573(10) 0.0044(8) 0.0229(8) 0.0158(8)
O4 0.0645(10) 0.0432(8) 0.0370(8) 0.0082(6) 0.0194(7) 0.0043(7)
N1 0.0358(8) 0.0427(9) 0.0381(9) -0.0058(8) 0.0149(7) -0.0072(8)
N2 0.0489(11) 0.0576(12) 0.0479(11) -0.0157(9) 0.0185(9) -0.0121(9)
C1 0.0373(10) 0.0356(10) 0.0321(10) 0.0011(8) 0.0123(8) 0.0021(8)
C2 0.0378(10) 0.0373(10) 0.0301(10) -0.0005(8) 0.0152(8) -0.0010(8)
C3 0.0367(10) 0.0304(9) 0.0291(10) 0.0011(8) 0.0129(8) 0.0010(8)
C4 0.0353(10) 0.0341(10) 0.0343(10) 0.0015(8) 0.0150(8) 0.0014(8)
C5 0.0425(11) 0.0504(12) 0.0364(11) -0.0057(9) 0.0206(9) -0.0024(9)
C6 0.0352(10) 0.0377(11) 0.0316(10) 0.0008(8) 0.0147(8) -0.0007(8)
C7 0.0335(10) 0.0326(9) 0.0305(10) 0.0027(8) 0.0125(8) 0.0011(8)
C8 0.0359(9) 0.0371(10) 0.0396(10) -0.0010(9) 0.0175(8) -0.0001(9)
C9 0.0359(10) 0.0431(11) 0.0370(11) -0.0074(9) 0.0167(9) -0.0045(9)
C10 0.0459(12) 0.0431(12) 0.0429(12) -0.0012(9) 0.0138(10) -0.0006(9)
C11 0.0422(12) 0.0614(14) 0.0387(12) -0.0054(10) 0.0100(10) 0.0012(10)
C12 0.0488(13) 0.0606(15) 0.0519(14) -0.0149(12) 0.0127(11) -0.0142(12)
C13 0.0677(16) 0.0451(13) 0.0643(16) -0.0055(12) 0.0199(13) -0.0168(12)
C14 0.0518(13) 0.0452(12) 0.0447(13) 0.0025(10) 0.0133(11) -0.0070(10)
C15 0.0326(9) 0.0310(9) 0.0360(11) 0.0058(8) 0.0097(8) 0.0036(8)
C16 0.0417(11) 0.0459(12) 0.0379(12) 0.0042(9) 0.0116(9) -0.0010(9)
C17 0.0497(13) 0.0583(14) 0.0393(13) -0.0004(11) 0.0037(10) -0.0032(11)
C18 0.0368(11) 0.0543(14) 0.0580(15) 0.0022(12) -0.0002(10) -0.0022(10)
C19 0.0341(10) 0.0526(13) 0.0603(15) -0.0002(11) 0.0147(10) -0.0024(10)
C20 0.0350(10) 0.0469(12) 0.0443(12) 0.0014(10) 0.0129(9) 0.0022(9)
C21 0.0332(10) 0.0345(10) 0.0326(10) -0.0010(8) 0.0090(8) -0.0013(8)
C22 0.0645(15) 0.0449(13) 0.0418(13) 0.0144(10) 0.0105(11) 0.0033(11)
C23 0.0357(10) 0.0367(10) 0.0361(11) 0.0006(8) 0.0082(8) -0.0023(8)
C24 0.0385(10) 0.0409(10) 0.0346(10) -0.0018(9) 0.0145(8) -0.0001(9)
C25 0.0344(10) 0.0340(10) 0.0310(10) 0.0032(8) 0.0110(8) 0.0028(8)
C26 0.0369(10) 0.0354(10) 0.0300(10) 0.0043(8) 0.0105(8) -0.0004(8)
C27 0.0391(11) 0.0415(11) 0.0319(10) 0.0005(8) 0.0125(9) -0.0030(9)
C28 0.0347(10) 0.0365(10) 0.0348(10) 0.0014(8) 0.0122(8) 0.0015(8)
C29 0.0299(9) 0.0379(10) 0.0286(9) 0.0005(8) 0.0106(8) -0.0012(8)
C30 0.0351(9) 0.0478(11) 0.0284(10) -0.0003(9) 0.0098(8) -0.0040(9)
C31 0.0474(12) 0.0485(12) 0.0415(12) -0.0141(10) 0.0186(10) -0.0120(10)
C32 0.0543(13) 0.0493(12) 0.0433(13) -0.0033(10) 0.0144(11) -0.0063(11)
C33 0.0442(12) 0.0670(16) 0.0496(14) -0.0052(12) 0.0106(10) -0.0080(11)
C34 0.0565(15) 0.0667(16) 0.0594(16) -0.0087(13) 0.0183(13) -0.0259(13)
C35 0.0699(17) 0.0507(14) 0.0547(15) 0.0001(11) 0.0157(13) -0.0181(12)
C36 0.0561(14) 0.0505(13) 0.0514(14) -0.0013(11) 0.0076(11) -0.0058(11)
C37 0.0316(10) 0.0340(10) 0.0353(11) -0.0019(8) 0.0090(8) -0.0003(8)
C38 0.0404(11) 0.0367(10) 0.0378(11) 0.0003(9) 0.0105(9) 0.0002(8)
C39 0.0487(12) 0.0431(12) 0.0420(12) -0.0065(10) 0.0029(10) -0.0030(10)
C40 0.0334(11) 0.0460(13) 0.0656(16) -0.0139(11) 0.0062(11) -0.0046(9)
C41 0.0416(12) 0.0568(14) 0.0721(17) -0.0142(12) 0.0278(12) -0.0089(10)
C42 0.0386(11) 0.0601(14) 0.0436(12) -0.0074(10) 0.0163(10) -0.0034(10)
C43 0.0347(10) 0.0351(10) 0.0328(10) -0.0021(8) 0.0093(8) -0.0020(8)
C44 0.0894(19) 0.0446(13) 0.0465(14) 0.0151(11) 0.0158(13) 0.0012(12)

loop_
_atom_type_symbol
_atom_type_description
_atom_type_scat_dispersion_real
_atom_type_scat_dispersion_imag
_atom_type_scat_source
C C 0.0181 0.0091 'International Tables Vol C Tables 4.2.6.8 and 6.1.1.4'
H H 0.0000 0.0000 'International Tables Vol C Tables 4.2.6.8 and 6.1.1.4'
O O 0.0492 0.0322 'International Tables Vol C Tables 4.2.6.8 and 6.1.1.4'
N N 0.0311 0.0180 'International Tables Vol C Tables 4.2.6.8 and 6.1.1.4'
S S 0.3331 0.5567 'International Tables Vol C Tables 4.2.6.8 and 6.1.1.4'

loop_
_geom_angle_atom_site_label_1
_geom_angle_atom_site_label_2
_geom_angle_atom_site_label_3
_geom_angle
C5 S1 C1 104.34(9)
C27 S2 C23 104.15(9)
C21 O2 C22 117.46(16)
C43 O4 C44 117.13(18)
C1 N1 C9 120.09(16)
C23 N2 C31 119.55(18)
N1 C1 C2 120.38(17)
N1 C1 S1 120.85(15)
C2 C1 S1 118.76(14)
C3 C2 C1 124.77(17)
C3 C2 H2 117.6
C1 C2 H2 117.6
C2 C3 C4 124.75(17)
C2 C3 C6 127.14(16)
C4 C3 C6 108.11(15)
C5 C4 C3 122.91(18)
C5 C4 C8 127.78(17)
C3 C4 C8 109.28(16)
C4 C5 S1 124.40(15)
C4 C5 H5 117.8
S1 C5 H5 117.8
C3 C6 C7 103.91(14)
C3 C6 H6A 111.0
C7 C6 H6A 111.0
C3 C6 H6B 111.0
C7 C6 H6B 111.0
H6A C6 H6B 109.0
C15 C7 C21 108.41(15)
C15 C7 C6 114.58(15)
C21 C7 C6 108.69(15)
C15 C7 C8 114.28(15)
C21 C7 C8 108.30(15)
C6 C7 C8 102.26(15)
C4 C8 C7 103.37(14)
C4 C8 H8A 111.1
C7 C8 H8A 111.1
C4 C8 H8B 111.1
C7 C8 H8B 111.1
H8A C8 H8B 109.1
C10 C9 C14 118.83(19)
C10 C9 N1 121.89(18)
C14 C9 N1 119.14(19)
C9 C10 C11 120.3(2)
C9 C10 H10 119.8
C11 C10 H10 119.8
C12 C11 C10 120.6(2)
C12 C11 H11 119.7
C10 C11 H11 119.7
C11 C12 C13 119.5(2)
C11 C12 H12 120.2
C13 C12 H12 120.2
C12 C13 C14 120.4(2)
C12 C13 H13 119.8
C14 C13 H13 119.8
C13 C14 C9 120.3(2)
C13 C14 H14 119.9
C9 C14 H14 119.9
C16 C15 C20 118.30(19)
C16 C15 C7 120.85(17)
C20 C15 C7 120.75(17)
C15 C16 C17 120.4(2)
C15 C16 H16 119.8
C17 C16 H16 119.8
C18 C17 C16 120.5(2)
C18 C17 H17 119.7
C16 C17 H17 119.7
C17 C18 C19 119.8(2)
C17 C18 H18 120.1
C19 C18 H18 120.1
C18 C19 C20 120.0(2)
C18 C19 H19 120.0
C20 C19 H19 120.0
C19 C20 C15 121.0(2)
C19 C20 H20 119.5
C15 C20 H20 119.5
O1 C21 O2 123.56(18)
O1 C21 C7 125.05(18)
O2 C21 C7 111.39(16)
O2 C22 H22A 109.5
O2 C22 H22B 109.5
H22A C22 H22B 109.5
O2 C22 H22C 109.5
H22A C22 H22C 109.5
H22B C22 H22C 109.5
N2 C23 C24 122.24(19)
N2 C23 S2 119.23(15)
C24 C23 S2 118.52(14)
C25 C24 C23 125.23(18)
C25 C24 H24 117.4
C23 C24 H24 117.4
C24 C25 C26 124.22(17)
C24 C25 C28 128.13(17)
C26 C25 C28 107.65(16)
C27 C26 C25 123.62(18)
C27 C26 C30 127.12(18)
C25 C26 C30 109.26(16)
C26 C27 S2 124.16(16)
C26 C27 H27 117.9
S2 C27 H27 117.9
C25 C28 C29 103.82(15)
C25 C28 H28A 111.0
C29 C28 H28A 111.0
C25 C28 H28B 111.0
C29 C28 H28B 111.0
H28A C28 H28B 109.0
C37 C29 C30 114.95(15)
C37 C29 C43 105.91(15)
C30 C29 C43 108.57(15)
C37 C29 C28 115.04(15)
C30 C29 C28 101.99(15)
C43 C29 C28 110.30(15)
C26 C30 C29 103.24(14)
C26 C30 H30A 111.1
C29 C30 H30A 111.1
C26 C30 H30B 111.1
C29 C30 H30B 111.1
H30A C30 H30B 109.1
C32 C31 C36 119.1(2)
C32 C31 N2 120.8(2)
C36 C31 N2 120.0(2)
C33 C32 C31 120.1(2)
C33 C32 H32 120.0
C31 C32 H32 120.0
C34 C33 C32 120.0(2)
C34 C33 H33 120.0
C32 C33 H33 120.0
C35 C34 C33 120.0(2)
C35 C34 H34 120.0
C33 C34 H34 120.0
C34 C35 C36 120.6(2)
C34 C35 H35 119.7
C36 C35 H35 119.7
C35 C36 C31 120.3(2)
C35 C36 H36 119.9
C31 C36 H36 119.9
C38 C37 C42 118.27(18)
C38 C37 C29 121.77(17)
C42 C37 C29 119.95(17)
C37 C38 C39 120.4(2)
C37 C38 H38 119.8
C39 C38 H38 119.8
C40 C39 C38 120.8(2)
C40 C39 H39 119.6
C38 C39 H39 119.6
C41 C40 C39 119.4(2)
C41 C40 H40 120.3
C39 C40 H40 120.3
C40 C41 C42 120.8(2)
C40 C41 H41 119.6
C42 C41 H41 119.6
C41 C42 C37 120.4(2)
C41 C42 H42 119.8
C37 C42 H42 119.8
O3 C43 O4 123.77(18)
O3 C43 C29 125.02(18)
O4 C43 C29 111.11(16)
O4 C44 H44A 109.5
O4 C44 H44B 109.5
H44A C44 H44B 109.5
O4 C44 H44C 109.5
H44A C44 H44C 109.5
H44B C44 H44C 109.5

loop_
_geom_bond_atom_site_label_1
_geom_bond_atom_site_label_2
_geom_bond_distance
S1 C5 1.736(2)
S1 C1 1.780(2)
S2 C27 1.732(2)
S2 C23 1.797(2)
O1 C21 1.191(2)
O2 C21 1.325(2)
O2 C22 1.439(2)
O3 C43 1.197(2)
O4 C43 1.336(2)
O4 C44 1.443(3)
N1 C1 1.286(2)
N1 C9 1.419(2)
N2 C23 1.273(3)
N2 C31 1.426(3)
C1 C2 1.448(3)
C2 C3 1.347(3)
C2 H2 0.9400
C3 C4 1.443(3)
C3 C6 1.508(3)
C4 C5 1.334(3)
C4 C8 1.510(3)
C5 H5 0.9400
C6 C7 1.541(2)
C6 H6A 0.9800
C6 H6B 0.9800
C7 C15 1.528(3)
C7 C21 1.535(3)
C7 C8 1.556(3)
C8 H8A 0.9800
C8 H8B 0.9800
C9 C10 1.384(3)
C9 C14 1.391(3)
C10 C11 1.387(3)
C10 H10 0.9400
C11 C12 1.370(3)
C11 H11 0.9400
C12 C13 1.379(3)
C12 H12 0.9400
C13 C14 1.385(3)
C13 H13 0.9400
C14 H14 0.9400
C15 C16 1.387(3)
C15 C20 1.388(3)
C16 C17 1.389(3)
C16 H16 0.9400
C17 C18 1.371(3)
C17 H17 0.9400
C18 C19 1.372(3)
C18 H18 0.9400
C19 C20 1.386(3)
C19 H19 0.9400
C20 H20 0.9400
C22 H22A 0.9700
C22 H22B 0.9700
C22 H22C 0.9700
C23 C24 1.449(3)
C24 C25 1.342(3)
C24 H24 0.9400
C25 C26 1.446(3)
C25 C28 1.506(3)
C26 C27 1.337(3)
C26 C30 1.503(3)
C27 H27 0.9400
C28 C29 1.550(3)
C28 H28A 0.9800
C28 H28B 0.9800
C29 C37 1.534(2)
C29 C30 1.537(3)
C29 C43 1.538(3)
C30 H30A 0.9800
C30 H30B 0.9800
C31 C32 1.387(3)
C31 C36 1.393(3)
C32 C33 1.386(3)
C32 H32 0.9400
C33 C34 1.384(4)
C33 H33 0.9400
C34 C35 1.368(4)
C34 H34 0.9400
C35 C36 1.377(3)
C35 H35 0.9400
C36 H36 0.9400
C37 C38 1.386(3)
C37 C42 1.397(3)
C38 C39 1.387(3)
C38 H38 0.9400
C39 C40 1.374(3)
C39 H39 0.9400
C40 C41 1.367(3)
C40 H40 0.9400
C41 C42 1.386(3)
C41 H41 0.9400
C42 H42 0.9400
C44 H44A 0.9700
C44 H44B 0.9700
C44 H44C 0.9700

loop_
_geom_torsion_atom_site_label_1
_geom_torsion_atom_site_label_2
_geom_torsion_atom_site_label_3
_geom_torsion_atom_site_label_4
_geom_torsion
C9 N1 C1 C2 -179.59(17)
C9 N1 C1 S1 1.6(3)
C5 S1 C1 N1 177.70(16)
C5 S1 C1 C2 -1.13(18)
N1 C1 C2 C3 -175.67(19)
S1 C1 C2 C3 3.2(3)
C1 C2 C3 C4 -3.1(3)
C1 C2 C3 C6 176.70(18)
C2 C3 C4 C5 0.7(3)
C6 C3 C4 C5 -179.14(18)
C2 C3 C4 C8 -177.34(18)
C6 C3 C4 C8 2.8(2)
C3 C4 C5 S1 1.3(3)
C8 C4 C5 S1 178.97(17)
C1 S1 C5 C4 -0.9(2)
C2 C3 C6 C7 155.96(19)
C4 C3 C6 C7 -24.18(19)
C3 C6 C7 C15 159.28(15)
C3 C6 C7 C21 -79.30(17)
C3 C6 C7 C8 35.08(17)
C5 C4 C8 C7 -158.50(19)
C3 C4 C8 C7 19.5(2)
C15 C7 C8 C4 -157.59(16)
C21 C7 C8 C4 81.47(18)
C6 C7 C8 C4 -33.19(18)
C1 N1 C9 C10 74.1(3)
C1 N1 C9 C14 -110.3(2)
C14 C9 C10 C11 0.2(3)
N1 C9 C10 C11 175.82(18)
C9 C10 C11 C12 1.1(3)
C10 C11 C12 C13 -1.2(4)
C11 C12 C13 C14 0.1(4)
C12 C13 C14 C9 1.1(4)
C10 C9 C14 C13 -1.3(3)
N1 C9 C14 C13 -177.0(2)
C21 C7 C15 C16 -93.8(2)
C6 C7 C15 C16 27.8(2)
C8 C7 C15 C16 145.33(18)
C21 C7 C15 C20 82.4(2)
C6 C7 C15 C20 -156.02(18)
C8 C7 C15 C20 -38.5(2)
C20 C15 C16 C17 0.1(3)
C7 C15 C16 C17 176.41(19)
C15 C16 C17 C18 -0.5(3)
C16 C17 C18 C19 0.5(4)
C17 C18 C19 C20 -0.1(4)
C18 C19 C20 C15 -0.2(3)
C16 C15 C20 C19 0.2(3)
C7 C15 C20 C19 -176.07(19)
C22 O2 C21 O1 4.6(3)
C22 O2 C21 C7 -175.30(17)
C15 C7 C21 O1 117.7(2)
C6 C7 C21 O1 -7.4(3)
C8 C7 C21 O1 -117.8(2)
C15 C7 C21 O2 -62.4(2)
C6 C7 C21 O2 172.48(16)
C8 C7 C21 O2 62.11(19)
C31 N2 C23 C24 176.45(19)
C31 N2 C23 S2 -4.5(3)
C27 S2 C23 N2 178.60(17)
C27 S2 C23 C24 -2.36(18)
N2 C23 C24 C25 -177.5(2)
S2 C23 C24 C25 3.5(3)
C23 C24 C25 C26 -1.7(3)
C23 C24 C25 C28 177.59(18)
C24 C25 C26 C27 -1.3(3)
C28 C25 C26 C27 179.24(18)
C24 C25 C26 C30 178.85(18)
C28 C25 C26 C30 -0.6(2)
C25 C26 C27 S2 2.0(3)
C30 C26 C27 S2 -178.20(16)
C23 S2 C27 C26 -0.2(2)
C24 C25 C28 C29 158.49(19)
C26 C25 C28 C29 -22.1(2)
C25 C28 C29 C37 160.55(15)
C25 C28 C29 C30 35.44(18)
C25 C28 C29 C43 -79.76(18)
C27 C26 C30 C29 -156.6(2)
C25 C26 C30 C29 23.2(2)
C37 C29 C30 C26 -160.64(16)
C43 C29 C30 C26 80.99(18)
C28 C29 C30 C26 -35.47(18)
C23 N2 C31 C32 100.3(3)
C23 N2 C31 C36 -82.7(3)
C36 C31 C32 C33 0.9(3)
N2 C31 C32 C33 177.9(2)
C31 C32 C33 C34 -0.9(4)
C32 C33 C34 C35 0.3(4)
C33 C34 C35 C36 0.2(4)
C34 C35 C36 C31 -0.1(4)
C32 C31 C36 C35 -0.4(3)
N2 C31 C36 C35 -177.4(2)
C30 C29 C37 C38 -5.2(3)
C43 C29 C37 C38 114.6(2)
C28 C29 C37 C38 -123.3(2)
C30 C29 C37 C42 176.46(18)
C43 C29 C37 C42 -63.7(2)
C28 C29 C37 C42 58.4(2)
C42 C37 C38 C39 -1.0(3)
C29 C37 C38 C39 -179.38(18)
C37 C38 C39 C40 0.6(3)
C38 C39 C40 C41 0.2(3)
C39 C40 C41 C42 -0.6(4)
C40 C41 C42 C37 0.1(4)
C38 C37 C42 C41 0.7(3)
C29 C37 C42 C41 179.1(2)
C44 O4 C43 O3 6.9(3)
C44 O4 C43 C29 -169.75(18)
C37 C29 C43 O3 -94.3(2)
C30 C29 C43 O3 29.7(3)
C28 C29 C43 O3 140.6(2)
C37 C29 C43 O4 82.31(19)
C30 C29 C43 O4 -153.75(16)
C28 C29 C43 O4 -42.8(2)
